data_4501115
loop_
_publ_author_name
'Sanphui, Palash'
'Goud, N. Rajesh'
'Khandavilli, U. B. Rao'
'Nangia, Ashwini'

_publ_section_title
;
 Fast Dissolving Curcumin Cocrystals
;
_journal_issue 9
_journal_name_full 'Crystal Growth &amp; Design'
_journal_page_first 4135
_journal_paper_doi 10.1021/cg200704s
_journal_volume 11
_journal_year 2011
_chemical_formula_sum 'C27 H26 O8'
_chemical_formula_weight 478.48
_chemical_name_systematic
; 
 ? 
;
_space_group_IT_number 14
_symmetry_cell_setting monoclinic
_symmetry_space_group_name_Hall '-P 2ybc'
_symmetry_space_group_name_H-M 'P 1 21/c 1'
_atom_sites_solution_hydrogens geom
_atom_sites_solution_primary direct
_atom_sites_solution_secondary difmap
_audit_creation_method SHELXL-97
_cell_angle_alpha 90.00
_cell_angle_beta 101.095(12)
_cell_angle_gamma 90.00
_cell_formula_units_Z 4
_cell_length_a 7.7321(9)
_cell_length_b 16.1990(19)
_cell_length_c 19.558(3)
_cell_measurement_reflns_used 1194
_cell_measurement_temperature 298(2)
_cell_measurement_theta_max 20.7696
_cell_measurement_theta_min 2.7241
_cell_volume 2403.9(6)
_computing_structure_refinement 'SHELXL-97 (Sheldrick, 1997)'
_computing_structure_solution 'SHELXS-97 (Sheldrick, 1990)'
_diffrn_ambient_temperature 298(2)
_diffrn_measured_fraction_theta_full 0.978
_diffrn_measured_fraction_theta_max 0.978
_diffrn_measurement_device_type 'Xcalibur, Eos, Gemini'
_diffrn_measurement_method '\w scans'
_diffrn_radiation_monochromator graphite
_diffrn_radiation_source 'fine-focus sealed tube'
_diffrn_radiation_type MoK\a
_diffrn_radiation_wavelength 0.71073
_diffrn_reflns_av_R_equivalents 0.0296
_diffrn_reflns_av_sigmaI/netI 0.0849
_diffrn_reflns_limit_h_max 7
_diffrn_reflns_limit_h_min -7
_diffrn_reflns_limit_k_max 10
_diffrn_reflns_limit_k_min -16
_diffrn_reflns_limit_l_max 19
_diffrn_reflns_limit_l_min -19
_diffrn_reflns_number 4011
_diffrn_reflns_theta_full 20.81
_diffrn_reflns_theta_max 20.81
_diffrn_reflns_theta_min 2.73
_exptl_absorpt_coefficient_mu 0.098
_exptl_absorpt_correction_T_max 0.9884
_exptl_absorpt_correction_T_min 0.9657
_exptl_absorpt_correction_type multi-scan
_exptl_absorpt_process_details SADABS
_exptl_crystal_colour red
_exptl_crystal_density_diffrn 1.322
_exptl_crystal_density_method 'not measured'
_exptl_crystal_description needle
_exptl_crystal_F_000 1008
_exptl_crystal_size_max 0.36
_exptl_crystal_size_mid 0.16
_exptl_crystal_size_min 0.12
_refine_diff_density_max 0.233
_refine_diff_density_min -0.244
_refine_diff_density_rms 0.045
_refine_ls_extinction_method none
_refine_ls_goodness_of_fit_ref 0.983
_refine_ls_hydrogen_treatment mixed
_refine_ls_matrix_type full
_refine_ls_number_parameters 338
_refine_ls_number_reflns 2467
_refine_ls_number_restraints 15
_refine_ls_restrained_S_all 0.983
_refine_ls_R_factor_all 0.1308
_refine_ls_R_factor_gt 0.0687
_refine_ls_shift/su_max 0.000
_refine_ls_shift/su_mean 0.000
_refine_ls_structure_factor_coef Fsqd
_refine_ls_weighting_details 'calc w=1/[\s^2^(Fo^2^)+(0.1082P)^2^+0.0000P] where P=(Fo^2^+2Fc^2^)/3'
_refine_ls_weighting_scheme calc
_refine_ls_wR_factor_gt 0.1801
_refine_ls_wR_factor_ref 0.2029
_reflns_number_gt 1287
_reflns_number_total 2467
_reflns_threshold_expression >2sigma(I)
_cod_data_source_file cg200704s_si_002.cif
_cod_data_source_block Curcumin-resorcinol-P21c
_cod_depositor_comments
;
The following automatic conversions were performed:

'_symmetry_cell_setting' value 'Monoclinic' changed to 'monoclinic'
according to /home/saulius/struct/CIF-dictionaries/cif_core.dic
dictionary named 'cif_core.dic' version 2.4.1 from 2010-06-29.

Automatic conversion script
Id: cif_fix_values 1715 2011-07-08 13:25:40Z adriana 
;
_cod_original_cell_volume 2403.9(5)
_cod_original_sg_symbol_H-M P21/c
_cod_database_code 4501115

loop_
_symmetry_equiv_pos_as_xyz
'x, y, z'
'-x, y+1/2, -z+1/2'
'-x, -y, -z'
'x, -y-1/2, z-1/2'

loop_
_atom_site_label
_atom_site_type_symbol
_atom_site_fract_x
_atom_site_fract_y
_atom_site_fract_z
_atom_site_U_iso_or_equiv
_atom_site_adp_type
_atom_site_occupancy
_atom_site_symmetry_multiplicity
_atom_site_calc_flag
_atom_site_refinement_flags
O7 O 1.1172(5) 0.2823(3) 0.1165(2) 0.0562(13) Uani 1 1 d .
O4 O 0.9755(5) -0.1274(3) 0.6293(2) 0.0643(13) Uani 1 1 d D
O1 O 0.2662(5) 0.1256(4) 0.1453(3) 0.0785(15) Uani 1 1 d D
O3 O 0.8233(5) -0.1341(3) 0.50051(19) 0.0524(12) Uani 1 1 d .
C27 C 0.8171(7) 0.2907(4) 0.0551(3) 0.0475(16) Uani 1 1 d D
H27 H 0.8527 0.3054 0.0139 0.057 Uiso 1 1 calc R
C9 C 0.7817(7) -0.0578(5) 0.5055(3) 0.0497(18) Uani 1 1 d .
C11 C 0.9182(8) -0.0498(5) 0.6283(3) 0.0540(18) Uani 1 1 d D
O8 O 0.5263(6) 0.2998(3) -0.0042(3) 0.0860(17) Uani 1 1 d D
C2 C 0.4036(8) 0.1279(5) 0.2660(4) 0.061(2) Uani 1 1 d .
O2 O 0.3504(6) 0.2088(4) 0.2632(3) 0.0901(16) Uani 1 1 d .
C10 C 0.8250(7) -0.0162(4) 0.5698(3) 0.0522(17) Uani 1 1 d D
H10 H 0.7867 0.0380 0.5719 0.063 Uiso 1 1 calc R
C7 C 0.6421(8) -0.0346(5) 0.3839(4) 0.068(2) Uani 1 1 d .
H7 H 0.6763 -0.0883 0.3762 0.082 Uiso 1 1 calc R
C4 C 0.5451(7) 0.0089(5) 0.3207(4) 0.0587(19) Uani 1 1 d .
C19 C 1.1616(8) -0.0175(5) 0.8794(4) 0.069(2) Uani 1 1 d .
H19 H 1.2069 -0.0706 0.8786 0.083 Uiso 1 1 calc R
C26 C 0.6395(8) 0.2843(4) 0.0572(4) 0.0558(18) Uani 1 1 d D
C22 C 0.9417(7) 0.2749(4) 0.1152(3) 0.0430(16) Uani 1 1 d .
C1 C 0.3581(6) 0.0869(5) 0.2039(3) 0.0591(19) Uani 1 1 d D
O6 O 1.2708(8) -0.0026(4) 1.0012(3) 0.119(2) Uani 1 1 d .
C5 C 0.5033(8) -0.0314(5) 0.2593(4) 0.076(2) Uani 1 1 d .
H5 H 0.5342 -0.0867 0.2568 0.091 Uiso 1 1 calc R
C8 C 0.6848(7) -0.0100(5) 0.4460(3) 0.061(2) Uani 1 1 d .
H8 H 0.6521 0.0435 0.4552 0.074 Uiso 1 1 calc R
C12 C 0.9549(8) -0.0031(5) 0.6940(4) 0.072(2) Uani 1 1 d .
H12 H 0.9111 0.0505 0.6928 0.086 Uiso 1 1 calc R
C3 C 0.4953(7) 0.0918(5) 0.3252(3) 0.0548(18) Uani 1 1 d .
H3 H 0.5235 0.1209 0.3668 0.066 Uiso 1 1 calc R
C6 C 0.4151(8) 0.0082(6) 0.2000(4) 0.075(2) Uani 1 1 d D
H6 H 0.3951 -0.0192 0.1574 0.090 Uiso 1 1 calc R
C13 C 1.0412(8) -0.0286(5) 0.7528(4) 0.076(2) Uani 1 1 d .
H13 H 1.0893 -0.0813 0.7537 0.092 Uiso 1 1 calc R
C14 C 1.0724(10) 0.0191(5) 0.8214(4) 0.071(2) Uani 1 1 d .
C23 C 0.8895(8) 0.2512(4) 0.1753(3) 0.0580(18) Uani 1 1 d .
H23 H 0.9726 0.2401 0.2154 0.070 Uiso 1 1 calc R
C18 C 1.1818(9) 0.0268(6) 0.9385(4) 0.070(2) Uani 1 1 d D
C25 C 0.5859(8) 0.2607(4) 0.1165(4) 0.068(2) Uani 1 1 d .
H25 H 0.4665 0.2557 0.1174 0.082 Uiso 1 1 calc R
C16 C 1.0257(11) 0.1411(5) 0.8856(4) 0.105(3) Uani 1 1 d .
H16 H 0.9800 0.1940 0.8879 0.125 Uiso 1 1 calc R
C24 C 0.7108(10) 0.2441(4) 0.1756(4) 0.076(2) Uani 1 1 d .
H24 H 0.6744 0.2279 0.2162 0.091 Uiso 1 1 calc R
C17 C 1.1196(10) 0.1048(6) 0.9441(4) 0.083(2) Uani 1 1 d D
C15 C 0.9984(10) 0.0984(6) 0.8222(4) 0.092(3) Uani 1 1 d .
H15 H 0.9335 0.1218 0.7818 0.110 Uiso 1 1 calc R
C21 C 0.3854(12) 0.2604(5) 0.3270(4) 0.118(3) Uani 1 1 d .
H21A H 0.3542 0.2302 0.3651 0.177 Uiso 1 1 calc R
H21B H 0.3164 0.3100 0.3193 0.177 Uiso 1 1 calc R
H21C H 0.5083 0.2744 0.3379 0.177 Uiso 1 1 calc R
C20 C 1.3396(13) -0.0879(6) 1.0042(5) 0.143(4) Uani 1 1 d .
H20A H 1.2444 -0.1256 0.9884 0.215 Uiso 1 1 calc R
H20B H 1.3941 -0.1011 1.0512 0.215 Uiso 1 1 calc R
H20C H 1.4252 -0.0925 0.9747 0.215 Uiso 1 1 calc R
H7A H 1.123(7) 0.303(4) 0.076(3) 0.06(2) Uiso 1 1 d .
O5 O 1.1455(9) 0.1491(4) 1.0050(3) 0.120(2) Uani 1 1 d D
H1 H 0.258(7) 0.085(3) 0.117(2) 0.18(6) Uiso 1 1 d D
H5A H 1.208(8) 0.121(3) 1.035(2) 0.25(7) Uiso 1 1 d D
H4A H 0.948(6) -0.157(3) 0.5882(18) 0.10(3) Uiso 1 1 d D
H8A H 0.422(3) 0.295(3) 0.000(3) 0.12(3) Uiso 1 1 d D

loop_
_atom_site_aniso_label
_atom_site_aniso_U_11
_atom_site_aniso_U_22
_atom_site_aniso_U_33
_atom_site_aniso_U_23
_atom_site_aniso_U_13
_atom_site_aniso_U_12
O7 0.047(3) 0.071(4) 0.048(3) 0.014(3) 0.004(2) -0.006(2)
O4 0.080(3) 0.067(4) 0.040(3) -0.001(3) -0.006(2) 0.010(3)
O1 0.088(3) 0.094(4) 0.046(3) 0.017(3) -0.008(2) -0.007(3)
O3 0.054(2) 0.054(3) 0.047(3) -0.005(2) 0.0032(19) 0.005(2)
C27 0.052(4) 0.042(4) 0.050(4) -0.001(3) 0.016(3) -0.002(3)
C9 0.030(3) 0.065(6) 0.053(5) 0.014(4) 0.006(3) -0.001(3)
C11 0.055(4) 0.061(6) 0.048(5) -0.012(4) 0.014(3) -0.019(4)
O8 0.051(3) 0.122(5) 0.082(4) 0.018(3) 0.006(3) 0.006(3)
C2 0.053(4) 0.038(5) 0.095(7) 0.010(5) 0.022(4) 0.010(4)
O2 0.093(3) 0.097(5) 0.075(4) 0.007(4) 0.002(3) 0.007(3)
C10 0.060(4) 0.052(5) 0.042(4) 0.000(4) 0.004(3) 0.002(3)
C7 0.067(4) 0.070(6) 0.072(5) -0.002(5) 0.023(4) -0.002(4)
C4 0.050(4) 0.068(6) 0.059(5) 0.014(5) 0.010(3) 0.007(4)
C19 0.084(5) 0.064(6) 0.054(5) -0.007(5) -0.001(4) -0.006(4)
C26 0.049(4) 0.062(5) 0.056(5) 0.004(4) 0.009(4) 0.003(3)
C22 0.043(4) 0.037(4) 0.048(4) 0.005(3) 0.007(3) 0.002(3)
C1 0.067(4) 0.065(6) 0.044(5) -0.006(5) 0.008(4) -0.004(4)
O6 0.164(5) 0.078(5) 0.115(6) -0.035(4) 0.026(4) 0.012(4)
C5 0.091(5) 0.069(6) 0.066(6) -0.013(5) 0.009(4) 0.012(4)
C8 0.055(4) 0.073(6) 0.055(5) -0.010(4) 0.009(4) -0.009(4)
C12 0.083(5) 0.067(6) 0.062(5) 0.006(5) 0.006(4) -0.012(4)
C3 0.049(4) 0.065(6) 0.049(4) 0.006(4) 0.006(3) -0.010(4)
C6 0.083(5) 0.089(7) 0.053(5) 0.002(5) 0.014(4) -0.002(5)
C13 0.078(5) 0.073(6) 0.076(6) 0.009(5) 0.013(4) -0.015(4)
C14 0.094(5) 0.052(6) 0.072(6) -0.024(5) 0.025(5) -0.021(4)
C23 0.059(4) 0.058(5) 0.055(5) 0.006(4) 0.007(3) -0.002(3)
C18 0.097(5) 0.067(7) 0.039(5) -0.007(5) -0.006(4) -0.010(5)
C25 0.050(4) 0.070(6) 0.088(6) 0.008(5) 0.020(4) 0.006(4)
C16 0.167(8) 0.068(6) 0.067(6) -0.005(6) -0.007(6) 0.013(6)
C24 0.086(5) 0.080(6) 0.075(6) 0.019(5) 0.047(5) -0.002(4)
C17 0.124(6) 0.057(6) 0.064(6) -0.009(5) 0.006(5) -0.005(5)
C15 0.134(7) 0.088(8) 0.046(5) 0.004(5) -0.002(4) -0.016(6)
C21 0.172(8) 0.092(8) 0.095(7) -0.009(6) 0.037(6) 0.023(6)
C20 0.187(9) 0.088(9) 0.148(10) -0.023(7) 0.016(7) 0.023(7)
O5 0.207(6) 0.078(4) 0.058(4) -0.028(4) -0.016(4) 0.040(4)

loop_
_atom_type_symbol
_atom_type_description
_atom_type_scat_dispersion_real
_atom_type_scat_dispersion_imag
_atom_type_scat_source
C C 0.0033 0.0016 'International Tables Vol C Tables 4.2.6.8 and 6.1.1.4'
H H 0.0000 0.0000 'International Tables Vol C Tables 4.2.6.8 and 6.1.1.4'
O O 0.0106 0.0060 'International Tables Vol C Tables 4.2.6.8 and 6.1.1.4'

loop_
_geom_angle_atom_site_label_1
_geom_angle_atom_site_label_2
_geom_angle_atom_site_label_3
_geom_angle
C22 O7 H7A 104(4)
C11 O4 H4A 117(3)
C1 O1 H1 99(4)
C26 C27 C22 119.3(5)
C26 C27 H27 120.3
C22 C27 H27 120.3
O3 C9 C10 120.5(5)
O3 C9 C8 122.7(6)
C10 C9 C8 116.8(7)
O4 C11 C10 121.2(6)
O4 C11 C12 117.6(6)
C10 C11 C12 121.1(7)
C26 O8 H8A 111(4)
C3 C2 C1 123.2(7)
C3 C2 O2 123.1(7)
C1 C2 O2 113.8(7)
C2 O2 C21 120.0(6)
C11 C10 C9 124.2(7)
C11 C10 H10 117.9
C9 C10 H10 117.9
C8 C7 C4 130.1(8)
C8 C7 H7 114.9
C4 C7 H7 114.9
C5 C4 C3 119.8(6)
C5 C4 C7 120.2(8)
C3 C4 C7 120.0(7)
C14 C19 C18 116.5(7)
C14 C19 H19 121.8
C18 C19 H19 121.8
C25 C26 O8 123.6(6)
C25 C26 C27 120.8(6)
O8 C26 C27 115.5(6)
O7 C22 C23 117.8(5)
O7 C22 C27 121.8(5)
C23 C22 C27 120.4(5)
C6 C1 C2 118.3(7)
C6 C1 O1 120.2(7)
C2 C1 O1 121.4(8)
C18 O6 C20 118.3(7)
C4 C5 C6 121.0(8)
C4 C5 H5 119.5
C6 C5 H5 119.5
C7 C8 C9 126.4(7)
C7 C8 H8 116.8
C9 C8 H8 116.8
C13 C12 C11 126.6(8)
C13 C12 H12 116.7
C11 C12 H12 116.7
C2 C3 C4 117.4(6)
C2 C3 H3 121.3
C4 C3 H3 121.3
C1 C6 C5 120.2(8)
C1 C6 H6 119.9
C5 C6 H6 119.9
C12 C13 C14 126.2(8)
C12 C13 H13 116.9
C14 C13 H13 116.9
C19 C14 C15 122.4(7)
C19 C14 C13 119.1(8)
C15 C14 C13 118.5(8)
C22 C23 C24 119.0(6)
C22 C23 H23 120.5
C24 C23 H23 120.5
C19 C18 C17 125.3(7)
C19 C18 O6 122.6(8)
C17 C18 O6 112.0(7)
C26 C25 C24 119.4(6)
C26 C25 H25 120.3
C24 C25 H25 120.3
C17 C16 C15 119.6(8)
C17 C16 H16 120.2
C15 C16 H16 120.2
C25 C24 C23 121.1(6)
C25 C24 H24 119.5
C23 C24 H24 119.5
C18 C17 C16 118.2(8)
C18 C17 O5 124.0(7)
C16 C17 O5 117.8(8)
C14 C15 C16 117.9(7)
C14 C15 H15 121.0
C16 C15 H15 121.0
O2 C21 H21A 109.5
O2 C21 H21B 109.5
H21A C21 H21B 109.5
O2 C21 H21C 109.5
H21A C21 H21C 109.5
H21B C21 H21C 109.5
O6 C20 H20A 109.5
O6 C20 H20B 109.5
H20A C20 H20B 109.5
O6 C20 H20C 109.5
H20A C20 H20C 109.5
H20B C20 H20C 109.5
C17 O5 H5A 107(4)

loop_
_geom_bond_atom_site_label_1
_geom_bond_atom_site_label_2
_geom_bond_distance
O7 C22 1.358(6)
O7 H7A 0.86(6)
O4 C11 1.331(8)
O4 H4A 0.92(2)
O1 C1 1.377(7)
O1 H1 0.85(2)
O3 C9 1.286(7)
C27 C26 1.386(7)
C27 C22 1.392(7)
C27 H27 0.9300
C9 C10 1.409(8)
C9 C8 1.476(8)
C11 C10 1.344(8)
C11 C12 1.472(9)
O8 C26 1.365(7)
O8 H8A 0.83(2)
C2 C3 1.367(8)
C2 C1 1.370(9)
C2 O2 1.371(8)
O2 C21 1.483(8)
C10 H10 0.9300
C7 C8 1.261(8)
C7 C4 1.493(9)
C7 H7 0.9300
C4 C5 1.350(8)
C4 C3 1.404(9)
C19 C14 1.347(9)
C19 C18 1.345(9)
C19 H19 0.9300
C26 C25 1.360(9)
C22 C23 1.371(8)
C1 C6 1.356(9)
O6 C18 1.371(8)
O6 C20 1.479(9)
C5 C6 1.386(9)
C5 H5 0.9300
C8 H8 0.9300
C12 C13 1.281(8)
C12 H12 0.9300
C3 H3 0.9300
C6 H6 0.9300
C13 C14 1.527(9)
C13 H13 0.9300
C14 C15 1.408(10)
C23 C24 1.388(8)
C23 H23 0.9300
C18 C17 1.363(10)
C25 C24 1.382(8)
C25 H25 0.9300
C16 C17 1.364(9)
C16 C15 1.401(10)
C16 H16 0.9300
C24 H24 0.9300
C17 O5 1.372(9)
C15 H15 0.9300
C21 H21A 0.9600
C21 H21B 0.9600
C21 H21C 0.9600
C20 H20A 0.9600
C20 H20B 0.9600
C20 H20C 0.9600
O5 H5A 0.82(2)
